data_1551434
loop_
_publ_author_name
'Ren-Wu Huang'
'Yong-Sheng Wei'
'Xi-Yan Dong'
'Xiao-Hui Wu'
'Chen-Xia Du'
'Shuang-Quan Zang'
'Thomas C. W. Mak'

_publ_section_title
;
 Hypersensitive dual-function luminescence switching of a
 silver-chalcogenolate cluster-based metal-organic framework
;
_journal_name_full 'Nature Chemistry'
_journal_page_first 689
_journal_page_last 697
_journal_paper_doi 10.1038/nchem.2718
_journal_volume 9
_journal_year 2017
_chemical_absolute_configuration ad
_chemical_formula_moiety 'C80 H104 Ag12 F12 N8 O8 S8, 4(C6 H6)'
_chemical_formula_sum 'C104 H128 Ag12 F12 N8 O8 S8'
_chemical_formula_weight 3397.06
_space_group_crystal_system tetragonal
_space_group_IT_number 121
_space_group_name_Hall 'I -4 2'
_space_group_name_H-M_alt 'I -4 2 m'
_atom_sites_solution_hydrogens geom
_atom_sites_solution_primary direct
_cell_angle_alpha 90
_cell_angle_beta 90
_cell_angle_gamma 90
_cell_formula_units_Z 2
_cell_length_a 17.29800(10)
_cell_length_b 17.29800(10)
_cell_length_c 20.5393(4)
_cell_measurement_reflns_used 13003
_cell_measurement_temperature 100.01(10)
_cell_measurement_theta_max 28.9270
_cell_measurement_theta_min 3.6420
_cell_volume 6145.79(13)
_computing_cell_refinement
;
CrysAlisPro, Agilent Technologies,
Version 1.171.37.35 (release 13-08-2014 CrysAlis171 .NET)
(compiled Aug 13 2014,18:06:01)
;
_computing_data_collection
;
CrysAlisPro, Agilent Technologies,
Version 1.171.37.35 (release 13-08-2014 CrysAlis171 .NET)
(compiled Aug 13 2014,18:06:01)
;
_computing_data_reduction
;
CrysAlisPro, Agilent Technologies,
Version 1.171.37.35 (release 13-08-2014 CrysAlis171 .NET)
(compiled Aug 13 2014,18:06:01)
;
_computing_molecular_graphics 'Olex2 (Dolomanov et al., 2009)'
_computing_publication_material 'Olex2 (Dolomanov et al., 2009)'
_computing_structure_refinement 'ShelXL (Sheldrick, 2015)'
_computing_structure_solution 'ShelXS (Sheldrick, 2008)'
_diffrn_ambient_temperature 100.01(10)
_diffrn_detector_area_resol_mean 16.2312
_diffrn_detector_type Eos
_diffrn_measured_fraction_theta_full 0.993
_diffrn_measured_fraction_theta_max 0.953
_diffrn_measurement_details
;
#__ type_ start__ end____ width___ exp.time_
  1 omega  -19.00   23.40   0.8000   12.5000
omega____ theta____ kappa____ phi______ frames
    -      -15.1755  -99.0000    0.0000 53

#__ type_ start__ end____ width___ exp.time_
  2 omega   38.00   77.20   0.8000   12.5000
omega____ theta____ kappa____ phi______ frames
    -       18.0661 -178.0000   30.0000 49

#__ type_ start__ end____ width___ exp.time_
  3 omega    9.00   46.60   0.8000   12.5000
omega____ theta____ kappa____ phi______ frames
    -       18.0661   57.0000   90.0000 47

#__ type_ start__ end____ width___ exp.time_
  4 omega  -38.00   23.60   0.8000   12.5000
omega____ theta____ kappa____ phi______ frames
    -       18.0661  -57.0000   90.0000 77

#__ type_ start__ end____ width___ exp.time_
  5 omega   -1.00   85.40   0.8000   12.5000
omega____ theta____ kappa____ phi______ frames
    -       18.0661   37.0000   30.0000 108

#__ type_ start__ end____ width___ exp.time_
  6 omega   35.00   60.60   0.8000   12.5000
omega____ theta____ kappa____ phi______ frames
    -       18.0661  178.0000  -90.0000 32

#__ type_ start__ end____ width___ exp.time_
  7 omega    2.00   80.40   0.8000   12.5000
omega____ theta____ kappa____ phi______ frames
    -       18.0661   57.0000 -180.0000 98

#__ type_ start__ end____ width___ exp.time_
  8 omega  -47.00   44.20   0.8000   12.5000
omega____ theta____ kappa____ phi______ frames
    -       18.0661  -77.0000 -120.0000 114
;
_diffrn_measurement_device 'four-circle diffractometer'
_diffrn_measurement_device_type 'Xcalibur, Eos, Gemini'
_diffrn_measurement_method '\w scans'
_diffrn_radiation_type MoK\a
_diffrn_radiation_wavelength 0.71073
_diffrn_reflns_av_R_equivalents 0.0446
_diffrn_reflns_av_unetI/netI 0.0301
_diffrn_reflns_Laue_measured_fraction_full 0.993
_diffrn_reflns_Laue_measured_fraction_max 0.953
_diffrn_reflns_limit_h_max 21
_diffrn_reflns_limit_h_min -23
_diffrn_reflns_limit_k_max 23
_diffrn_reflns_limit_k_min -23
_diffrn_reflns_limit_l_max 27
_diffrn_reflns_limit_l_min -28
_diffrn_reflns_number 31078
_diffrn_reflns_point_group_measured_fraction_full 0.995
_diffrn_reflns_point_group_measured_fraction_max 0.920
_diffrn_reflns_theta_full 25.250
_diffrn_reflns_theta_max 29.411
_diffrn_reflns_theta_min 3.670
_exptl_absorpt_coefficient_mu 2.073
_exptl_absorpt_correction_T_max 1.00000
_exptl_absorpt_correction_T_min 0.85126
_exptl_absorpt_correction_type multi-scan
_exptl_absorpt_process_details
;
CrysAlisPro, Agilent Technologies,
Version 1.171.37.35 (release 13-08-2014 CrysAlis171 .NET)
(compiled Aug 13 2014,18:06:01)
Empirical absorption correction using spherical harmonics,
 implemented in SCALE3 ABSPACK scaling algorithm.
;
_exptl_crystal_colour colourless
_exptl_crystal_colour_primary colourless
_exptl_crystal_density_diffrn 1.836
_exptl_crystal_description block
_exptl_crystal_F_000 3344
_exptl_crystal_size_max 0.21
_exptl_crystal_size_mid 0.18
_exptl_crystal_size_min 0.15
_refine_diff_density_max 0.731
_refine_diff_density_min -0.418
_refine_diff_density_rms 0.088
_refine_ls_abs_structure_details
;
 Flack x determined using 1516 quotients [(I+)-(I-)]/[(I+)+(I-)]
 (Parsons and Flack (2004), Acta Cryst. A60, s61).
;
_refine_ls_abs_structure_Flack -0.022(15)
_refine_ls_extinction_coef .
_refine_ls_extinction_method none
_refine_ls_goodness_of_fit_ref 1.051
_refine_ls_hydrogen_treatment constr
_refine_ls_matrix_type full
_refine_ls_number_parameters 216
_refine_ls_number_reflns 4087
_refine_ls_number_restraints 46
_refine_ls_restrained_S_all 1.075
_refine_ls_R_factor_all 0.0359
_refine_ls_R_factor_gt 0.0282
_refine_ls_shift/su_max 0.001
_refine_ls_shift/su_mean 0.000
_refine_ls_structure_factor_coef Fsqd
_refine_ls_weighting_details
;
 w=1/[\s^2^(Fo^2^)+(0.0248P)^2^+12.6339P]
 where P=(Fo^2^+2Fc^2^)/3
;
_refine_ls_weighting_scheme calc
_refine_ls_wR_factor_gt 0.0576
_refine_ls_wR_factor_ref 0.0600
_reflns_Friedel_coverage 0.774
_reflns_Friedel_fraction_full 0.998
_reflns_Friedel_fraction_max 0.880
_reflns_number_gt 3691
_reflns_number_total 4087
_reflns_threshold_expression 'I > 2\s(I)'
_cod_data_source_file nchem.2718-s17.cif
_cod_data_source_block ag12bpy_benzene
_cod_original_cell_volume 6145.79(14)
_cod_database_code 1551434
_shelx_space_group_comment
;
The symmetry employed for this shelxl refinement is uniquely defined
by the following loop, which should always be used as a source of
symmetry information in preference to the above space-group names.
They are only intended as comments.
;
_olex2_refinement_description
;
1. Fixed Uiso
 At 1.2 times of:
  All C(H) groups
 At 1.5 times of:
  All C(H,H,H) groups
2. Restrained distances
 C14-C15 = C16-C15 = C16-C16_$1 = C14-C14_$1
 1.39 with sigma of 0.01
 F1B-C8B \\sim C8B-F2B \\sim F1-C8 \\sim F2-C8
 with sigma of 0.01
3. Uiso/Uaniso restraints and constraints
C14 \\sim C15 \\sim C16: within 2A with sigma of 0.01 and sigma for terminal
atoms of 0.02
Uanis(F2B) \\sim Ueq, Uanis(F2) \\sim Ueq: with sigma of 0.01 and sigma for
terminal atoms of 0.02
Uanis(C8B) \\sim Ueq, Uanis(C8) \\sim Ueq: with sigma of 0.01 and sigma for
terminal atoms of 0.02
4. Others
 Sof(F2B)=1-FVAR(1)
 Sof(C8B)=Sof(F1B)=0.5*(1-FVAR(2))
 Sof(C8)=Sof(F1)=0.5*FVAR(2)
 Sof(F2)=FVAR(1)
 Fixed Sof: Ag3(0.25) H3A(0.5) H3B(0.5) H3C(0.5) H5A(0.5) H5B(0.5) H5C(0.5)
5.a Aromatic/amide H refined with riding coordinates:
 C9(H9), C10(H10), C12(H12), C13(H13), C14(H14), C15(H15), C16(H16)
5.b Idealised Me refined as rotating group:
 C2(H2A,H2B,H2C), C3(H3A,H3B,H3C), C5(H5A,H5B,H5C), C6(H6A,H6B,H6C)
Comments: The trifluoroacetate anion and the lattice benzene 
molecule were found to be disordered in this structure. 
For trifluoroacetate, two parts were assigned for the 
trifluoromethyl group with a refined occupancy ratio of 
approximately 0.62:0.38. A similar C-F distance refinement 
was applied for all C-F bonds with the "SADI 0.01" command, 
and the thermal vibration parameters were also restrained 
with "ISOR 0.01 0.02". The determination of the lattice benzene 
molecule was completed with the difference Fourier map; 
however, the disorder and high symmetry required the 
assigned benzene molecule to be refined with strong restraints, 
such as "DFIX 1.39 0.01" for the C-C bonds and 
"SIMU 0.01 0.02" for the ADPs.
;

loop_
_space_group_symop_operation_xyz
'x, y, z'
'y, -x, -z'
'-x, -y, z'
'-y, x, -z'
'x, -y, -z'
'-x, y, -z'
'-y, -x, z'
'y, x, z'
'x+1/2, y+1/2, z+1/2'
'y+1/2, -x+1/2, -z+1/2'
'-x+1/2, -y+1/2, z+1/2'
'-y+1/2, x+1/2, -z+1/2'
'x+1/2, -y+1/2, -z+1/2'
'-x+1/2, y+1/2, -z+1/2'
'-y+1/2, -x+1/2, z+1/2'
'y+1/2, x+1/2, z+1/2'

loop_
_atom_site_label
_atom_site_type_symbol
_atom_site_fract_x
_atom_site_fract_y
_atom_site_fract_z
_atom_site_U_iso_or_equiv
_atom_site_adp_type
_atom_site_occupancy
_atom_site_site_symmetry_order
_atom_site_calc_flag
_atom_site_refinement_flags_posn
_atom_site_refinement_flags_adp
_atom_site_refinement_flags_occupancy
_atom_site_disorder_assembly
_atom_site_disorder_group
Ag1 Ag 0.5000 0.5000 0.20216(3) 0.01854(14) Uani 1 4 d S T P . .
Ag2 Ag 0.52879(2) 0.66078(2) 0.16519(2) 0.02718(10) Uani 1 1 d . . . . .
Ag3 Ag 0.5000 0.58336(5) 0.0000 0.0234(2) Uani 0.5 2 d S T P . .
S1 S 0.59908(6) 0.40092(6) 0.19701(9) 0.0228(3) Uani 1 2 d S T P . .
C1 C 0.6248(3) 0.3752(3) 0.2823(4) 0.0345(18) Uani 1 2 d S T P . .
C2 C 0.6089(5) 0.2886(4) 0.2913(4) 0.0572(19) Uani 1 1 d . . . . .
H2A H 0.6373 0.2592 0.2583 0.086 Uiso 1 1 calc GR . . . .
H2B H 0.5534 0.2788 0.2867 0.086 Uiso 1 1 calc GR . . . .
H2C H 0.6260 0.2725 0.3348 0.086 Uiso 1 1 calc GR . . . .
C3 C 0.5785(4) 0.4215(4) 0.3297(5) 0.052(2) Uani 1 2 d S T P . .
H3A H 0.5267 0.3991 0.3338 0.079 Uiso 0.5 1 calc GR . . A -1
H3B H 0.5743 0.4749 0.3142 0.079 Uiso 0.5 1 calc GR . . A -1
H3C H 0.6041 0.4209 0.3723 0.079 Uiso 0.5 1 calc GR . . A -1
S2 S 0.60114(7) 0.60114(7) 0.07235(8) 0.0260(4) Uani 1 2 d S T P . .
C4 C 0.6695(3) 0.6695(3) 0.0322(3) 0.0321(17) Uani 1 2 d S T P . .
C5 C 0.7123(3) 0.7123(3) 0.0849(4) 0.040(2) Uani 1 2 d S T P . .
H5A H 0.7312 0.6754 0.1174 0.060 Uiso 0.5 1 calc GR . . B -1
H5B H 0.6774 0.7494 0.1058 0.060 Uiso 0.5 1 calc GR . . B -1
H5C H 0.7562 0.7400 0.0658 0.060 Uiso 0.5 1 calc GR . . B -1
C6 C 0.6239(4) 0.7242(5) -0.0090(5) 0.080(3) Uani 1 1 d . . . . .
H6A H 0.5896 0.7549 0.0188 0.120 Uiso 1 1 calc GR . . . .
H6B H 0.5929 0.6949 -0.0404 0.120 Uiso 1 1 calc GR . . . .
H6C H 0.6593 0.7586 -0.0323 0.120 Uiso 1 1 calc GR . . . .
O1 O 0.6015(3) 0.6922(3) 0.2634(2) 0.0578(14) Uani 1 1 d . . . . .
C7 C 0.6571(3) 0.6571(3) 0.2848(3) 0.0273(15) Uani 1 2 d S T P . .
C8 C 0.6853(6) 0.6853(6) 0.3528(8) 0.041(5) Uani 0.621(19) 2 d DS TU P C 1
F1 F 0.6495(5) 0.6495(5) 0.3997(4) 0.082(5) Uani 0.621(19) 2 d DS T P C 1
F2 F 0.6724(10) 0.7587(5) 0.3606(7) 0.099(6) Uani 0.621(19) 1 d D U . C 1
C8B C 0.6981(9) 0.6981(9) 0.3440(14) 0.041(8) Uani 0.379(19) 2 d DS TU P C 2
F1B F 0.7495(6) 0.7495(6) 0.3287(10) 0.085(8) Uani 0.379(19) 2 d DS T P C 2
F2B F 0.6484(12) 0.7332(13) 0.3811(10) 0.091(9) Uani 0.379(19) 1 d D U . C 2
N1 N 0.5153(2) 0.7959(2) 0.1660(2) 0.0268(8) Uani 1 1 d . . . . .
C9 C 0.5746(3) 0.8411(3) 0.1842(2) 0.0284(11) Uani 1 1 d . . . . .
H9 H 0.6211 0.8169 0.1979 0.034 Uiso 1 1 calc R . . . .
C10 C 0.5713(3) 0.9206(3) 0.1840(2) 0.0260(11) Uani 1 1 d . . . . .
H10 H 0.6152 0.9501 0.1965 0.031 Uiso 1 1 calc R . . . .
C11 C 0.5029(3) 0.9574(2) 0.1654(2) 0.0224(8) Uani 1 1 d . . . . .
C12 C 0.4406(3) 0.9104(3) 0.1477(3) 0.0258(10) Uani 1 1 d . . . . .
H12 H 0.3925 0.9326 0.1354 0.031 Uiso 1 1 calc R . . . .
C13 C 0.4503(3) 0.8309(3) 0.1485(2) 0.0261(11) Uani 1 1 d . . . . .
H13 H 0.4078 0.7996 0.1358 0.031 Uiso 1 1 calc R . . . .
C14 C 0.6153(7) 0.9641(4) 0.0151(4) 0.105(3) Uani 1 1 d D U . . .
H14 H 0.5680 0.9379 0.0232 0.126 Uiso 1 1 calc R . . . .
C15 C 0.6839(7) 0.9316(7) 0.0330(6) 0.116(4) Uani 1 1 d D U . . .
H15 H 0.6840 0.8849 0.0573 0.139 Uiso 1 1 calc R . . . .
C16 C 0.7523(8) 0.9653(6) 0.0164(7) 0.157(5) Uani 1 1 d D U . . .
H16 H 0.7998 0.9411 0.0275 0.189 Uiso 1 1 calc R . . . .

loop_
_atom_site_aniso_label
_atom_site_aniso_U_11
_atom_site_aniso_U_22
_atom_site_aniso_U_33
_atom_site_aniso_U_23
_atom_site_aniso_U_13
_atom_site_aniso_U_12
Ag1 0.01535(18) 0.01535(18) 0.0249(3) 0.000 0.000 0.0015(3)
Ag2 0.02589(17) 0.01493(15) 0.0407(2) -0.00095(17) -0.00087(18) -0.00162(13)
Ag3 0.0246(4) 0.0181(4) 0.0276(5) 0.000 -0.0096(5) 0.000
S1 0.0199(5) 0.0199(5) 0.0284(8) 0.0042(5) -0.0042(5) 0.0043(6)
C1 0.039(3) 0.039(3) 0.026(4) 0.008(2) -0.008(2) 0.005(4)
C2 0.080(5) 0.043(4) 0.048(4) 0.020(3) -0.021(4) 0.006(4)
C3 0.063(4) 0.063(4) 0.031(4) 0.010(3) -0.010(3) 0.014(5)
S2 0.0286(5) 0.0286(5) 0.0207(8) -0.0017(5) -0.0017(5) -0.0098(7)
C4 0.037(3) 0.037(3) 0.023(3) 0.002(2) 0.002(2) -0.017(4)
C5 0.044(3) 0.044(3) 0.033(4) 0.001(2) 0.001(2) -0.025(4)
C6 0.074(5) 0.081(5) 0.085(6) 0.062(5) -0.040(5) -0.048(4)
O1 0.070(3) 0.045(3) 0.058(3) -0.014(2) -0.035(3) 0.016(3)
C7 0.030(2) 0.030(2) 0.022(3) 0.001(2) 0.001(2) -0.006(3)
C8 0.043(5) 0.043(5) 0.037(9) -0.007(4) -0.007(4) -0.012(7)
F1 0.109(7) 0.109(7) 0.026(5) 0.003(4) 0.003(4) -0.016(8)
F2 0.166(16) 0.036(4) 0.094(11) -0.030(5) -0.052(9) -0.003(6)
C8B 0.048(9) 0.048(9) 0.026(11) 0.002(7) 0.002(7) 0.002(10)
F1B 0.085(10) 0.085(10) 0.086(14) -0.012(7) -0.012(7) -0.055(11)
F2B 0.072(10) 0.14(2) 0.057(11) -0.068(13) 0.003(8) 0.017(12)
N1 0.028(2) 0.0192(17) 0.034(2) -0.0042(18) 0.0007(19) -0.0005(15)
C9 0.026(2) 0.021(2) 0.038(3) -0.002(2) -0.004(2) 0.003(2)
C10 0.023(2) 0.021(2) 0.034(3) -0.0038(19) 0.000(2) -0.0052(19)
C11 0.0236(19) 0.0172(19) 0.026(2) -0.0006(18) 0.002(3) -0.0013(17)
C12 0.023(2) 0.022(2) 0.033(3) -0.001(2) -0.005(2) 0.0010(19)
C13 0.025(2) 0.020(2) 0.034(3) -0.003(2) -0.004(2) -0.0004(19)
C14 0.136(8) 0.131(9) 0.047(5) 0.006(5) 0.011(5) -0.038(7)
C15 0.153(9) 0.099(7) 0.097(7) 0.028(5) 0.027(7) 0.015(7)
C16 0.153(11) 0.179(11) 0.139(10) 0.055(8) 0.023(9) 0.025(9)

loop_
_atom_type_symbol
_atom_type_description
_atom_type_scat_dispersion_real
_atom_type_scat_dispersion_imag
_atom_type_scat_source
C C 0.0033 0.0016 'International Tables Vol C Tables 4.2.6.8 and 6.1.1.4'
H H 0.0000 0.0000 'International Tables Vol C Tables 4.2.6.8 and 6.1.1.4'
Ag Ag -0.8971 1.1015 'International Tables Vol C Tables 4.2.6.8 and 6.1.1.4'
F F 0.0171 0.0103 'International Tables Vol C Tables 4.2.6.8 and 6.1.1.4'
N N 0.0061 0.0033 'International Tables Vol C Tables 4.2.6.8 and 6.1.1.4'
O O 0.0106 0.0060 'International Tables Vol C Tables 4.2.6.8 and 6.1.1.4'
S S 0.1246 0.1234 'International Tables Vol C Tables 4.2.6.8 and 6.1.1.4'

loop_
_geom_angle_atom_site_label_1
_geom_angle_atom_site_label_2
_geom_angle_atom_site_label_3
_geom_angle
_geom_angle_site_symmetry_1
_geom_angle_site_symmetry_3
Ag2 Ag1 Ag2 104.852(16) . 7_665
Ag2 Ag1 Ag2 104.854(16) 3_665 8
Ag2 Ag1 Ag2 66.983(14) . 8
Ag2 Ag1 Ag2 66.982(14) 7_665 3_665
Ag2 Ag1 Ag2 149.92(3) . 3_665
Ag2 Ag1 Ag2 149.92(3) 7_665 8
S1 Ag1 Ag2 122.680(18) 3_665 8
S1 Ag1 Ag2 55.764(14) . 3_665
S1 Ag1 Ag2 122.682(18) . .
S1 Ag1 Ag2 55.763(14) 3_665 .
S1 Ag1 Ag2 122.680(18) 3_665 3_665
S1 Ag1 Ag2 55.764(14) 3_665 7_665
S1 Ag1 Ag2 122.681(18) . 7_665
S1 Ag1 Ag2 55.764(14) . 8
S1 Ag1 S1 175.00(9) . 3_665
Ag1 Ag2 Ag2 56.509(7) . 8
S1 Ag2 Ag1 52.11(3) 3_665 .
S1 Ag2 Ag2 108.57(3) 3_665 8
S2 Ag2 Ag1 83.74(4) . .
S2 Ag2 Ag2 49.84(3) . 8
S2 Ag2 S1 117.25(5) . 3_665
O1 Ag2 Ag1 94.88(12) . .
O1 Ag2 Ag2 78.04(11) . 8
O1 Ag2 S1 109.27(14) . 3_665
O1 Ag2 S2 117.65(13) . .
N1 Ag2 Ag1 158.00(10) . .
N1 Ag2 Ag2 140.70(9) . 8
N1 Ag2 S1 109.25(10) . 3_665
N1 Ag2 S2 117.71(11) . .
N1 Ag2 O1 79.85(15) . .
Ag3 Ag3 Ag3 45.0 4_655 3_665
Ag3 Ag3 Ag3 90.0 4_655 2_565
Ag3 Ag3 Ag3 45.000(1) 2_565 3_665
Ag3 Ag3 S2 63.88(3) 2_565 .
Ag3 Ag3 S2 63.88(3) 4_655 4_655
Ag3 Ag3 S2 128.91(4) 4_655 .
Ag3 Ag3 S2 128.91(4) 2_565 4_655
S2 Ag3 Ag3 97.63(3) 4_655 3_665
S2 Ag3 Ag3 97.63(3) . 3_665
S2 Ag3 S2 164.73(7) . 4_655
Ag1 S1 Ag2 72.13(3) . 8
Ag1 S1 Ag2 72.13(3) . 3_665
Ag2 S1 Ag2 131.68(7) 3_665 8
C1 S1 Ag1 107.3(3) . .
C1 S1 Ag2 110.47(7) . 8
C1 S1 Ag2 110.47(7) . 3_665
C2 C1 S1 107.7(4) 7_665 .
C2 C1 S1 107.7(4) . .
C2 C1 C2 109.6(8) 7_665 .
C3 C1 S1 110.9(6) . .
C3 C1 C2 110.4(5) . 7_665
C3 C1 C2 110.4(5) . .
C1 C2 H2A 109.5 . .
C1 C2 H2B 109.5 . .
C1 C2 H2C 109.5 . .
H2A C2 H2B 109.5 . .
H2A C2 H2C 109.5 . .
H2B C2 H2C 109.5 . .
C1 C3 H3A 109.5 . .
C1 C3 H3B 109.5 . .
C1 C3 H3C 109.5 . .
H3A C3 H3B 109.5 . .
H3A C3 H3C 109.5 . .
H3B C3 H3C 109.5 . .
Ag2 S2 Ag2 80.31(5) . 8
Ag3 S2 Ag2 137.20(7) . 8
Ag3 S2 Ag2 137.19(7) 2_565 .
Ag3 S2 Ag2 99.55(3) 2_565 8
Ag3 S2 Ag2 99.55(3) . .
Ag3 S2 Ag3 52.24(5) . 2_565
C4 S2 Ag2 113.11(17) . .
C4 S2 Ag2 113.11(17) . 8
C4 S2 Ag3 106.2(2) . 2_565
C4 S2 Ag3 106.2(2) . .
C5 C4 S2 107.9(5) . .
C6 C4 S2 108.5(4) 8 .
C6 C4 S2 108.5(4) . .
C6 C4 C5 110.8(5) . .
C6 C4 C5 110.8(5) 8 .
C6 C4 C6 110.3(10) . 8
C4 C5 H5A 109.5 . .
C4 C5 H5B 109.5 . .
C4 C5 H5C 109.5 . .
H5A C5 H5B 109.5 . .
H5A C5 H5C 109.5 . .
H5B C5 H5C 109.5 . .
C4 C6 H6A 109.5 . .
C4 C6 H6B 109.5 . .
C4 C6 H6C 109.5 . .
H6A C6 H6B 109.5 . .
H6A C6 H6C 109.5 . .
H6B C6 H6C 109.5 . .
C7 O1 Ag2 126.5(4) . .
O1 C7 O1 130.9(7) 8 .
O1 C7 C8 114.5(4) . .
O1 C7 C8 114.5(4) 8 .
O1 C7 C8B 114.2(4) . .
O1 C7 C8B 114.2(4) 8 .
F1 C8 C7 111.5(12) . .
F2 C8 C7 111.3(10) 8 .
F2 C8 C7 111.3(10) . .
F2 C8 F1 106.9(10) 8 .
F2 C8 F1 107.0(10) . .
F2 C8 F2 109(2) . 8
F1B C8B C7 115(2) . .
F1B C8B F2B 106.1(17) . 8
F1B C8B F2B 106.1(17) . .
F2B C8B C7 111.4(16) 8 .
F2B C8B C7 111.4(16) . .
F2B C8B F2B 106(3) 8 .
C9 N1 Ag2 120.3(3) . .
C13 N1 Ag2 122.4(3) . .
C13 N1 C9 117.2(4) . .
N1 C9 H9 118.3 . .
N1 C9 C10 123.3(5) . .
C10 C9 H9 118.3 . .
C9 C10 H10 120.3 . .
C9 C10 C11 119.4(4) . .
C11 C10 H10 120.3 . .
C10 C11 C11 120.8(5) . 3_675
C10 C11 C12 117.3(4) . .
C12 C11 C11 121.8(5) . 3_675
C11 C12 H12 120.6 . .
C13 C12 C11 118.7(4) . .
C13 C12 H12 120.6 . .
N1 C13 C12 123.9(4) . .
N1 C13 H13 118.0 . .
C12 C13 H13 118.0 . .
C14 C14 H14 120.4 5_575 .
C15 C14 C14 119.3(6) . 5_575
C15 C14 H14 120.4 . .
C14 C15 H15 119.6 . .
C16 C15 C14 120.9(11) . .
C16 C15 H15 119.6 . .
C15 C16 C16 119.7(6) . 5_575
C15 C16 H16 120.2 . .
C16 C16 H16 120.2 5_575 .

loop_
_geom_bond_atom_site_label_1
_geom_bond_atom_site_label_2
_geom_bond_distance
_geom_bond_site_symmetry_2
Ag1 Ag2 2.9257(4) .
Ag1 Ag2 2.9258(4) 7_665
Ag1 Ag2 2.9258(4) 8
Ag1 Ag2 2.9258(4) 3_665
Ag1 S1 2.4261(16) .
Ag1 S1 2.4262(16) 3_665
Ag2 Ag2 3.2289(7) 8
Ag2 S1 2.5414(7) 3_665
Ag2 S2 2.5035(13) .
Ag2 O1 2.438(4) .
Ag2 N1 2.350(4) .
Ag3 Ag3 2.0392(12) 4_655
Ag3 Ag3 2.8839(18) 3_665
Ag3 Ag3 2.0392(13) 2_565
Ag3 S2 2.3160(15) 4_655
Ag3 S2 2.3159(15) .
S1 Ag2 2.5415(7) 8
S1 Ag2 2.5415(7) 3_665
S1 C1 1.862(7) .
C1 C2 1.534(8) 7_665
C1 C2 1.534(8) .
C1 C3 1.495(13) .
C2 H2A 0.9800 .
C2 H2B 0.9800 .
C2 H2C 0.9800 .
C3 H3A 0.9800 .
C3 H3B 0.9800 .
C3 H3C 0.9800 .
S2 Ag2 2.5035(13) 8
S2 Ag3 2.3159(15) 2_565
S2 C4 1.864(7) .
C4 C5 1.507(10) .
C4 C6 1.494(8) 8
C4 C6 1.494(8) .
C5 H5A 0.9800 .
C5 H5B 0.9800 .
C5 H5C 0.9800 .
C6 H6A 0.9800 .
C6 H6B 0.9800 .
C6 H6C 0.9800 .
O1 C7 1.220(5) .
C7 O1 1.220(5) 8
C7 C8 1.556(19) .
C7 C8B 1.58(3) .
C8 F1 1.301(11) .
C8 F2 1.299(8) 8
C8 F2 1.299(8) .
C8B F1B 1.296(12) .
C8B F2B 1.299(10) .
C8B F2B 1.299(10) 8
N1 C9 1.342(6) .
N1 C13 1.327(6) .
C9 H9 0.9500 .
C9 C10 1.376(7) .
C10 H10 0.9500 .
C10 C11 1.398(7) .
C11 C11 1.478(7) 3_675
C11 C12 1.398(6) .
C12 H12 0.9500 .
C12 C13 1.385(7) .
C13 H13 0.9500 .
C14 C14 1.387(11) 5_575
C14 H14 0.9500 .
C14 C15 1.363(10) .
C15 H15 0.9500 .
C15 C16 1.362(11) .
C16 C16 1.377(12) 5_575
C16 H16 0.9500 .

loop_
_geom_torsion_atom_site_label_1
_geom_torsion_atom_site_label_2
_geom_torsion_atom_site_label_3
_geom_torsion_atom_site_label_4
_geom_torsion
_geom_torsion_site_symmetry_1
_geom_torsion_site_symmetry_2
_geom_torsion_site_symmetry_3
_geom_torsion_site_symmetry_4
Ag1 S1 C1 C2 -120.9(5) . . . 7_665
Ag1 S1 C1 C2 120.9(5) . . . .
Ag1 S1 C1 C3 0.000(1) . . . .
Ag2 S1 C1 C2 -44.0(6) 8 . . 7_665
Ag2 S1 C1 C2 162.2(4) 3_665 . . 7_665
Ag2 S1 C1 C2 -162.2(4) 8 . . .
Ag2 S1 C1 C2 44.0(6) 3_665 . . .
Ag2 S1 C1 C3 -76.88(11) 3_665 . . .
Ag2 S1 C1 C3 76.88(11) 8 . . .
Ag2 S2 C4 C5 44.52(8) . . . .
Ag2 S2 C4 C5 -44.52(8) 8 . . .
Ag2 S2 C4 C6 75.5(6) 8 . . 8
Ag2 S2 C4 C6 -164.6(5) 8 . . .
Ag2 S2 C4 C6 -75.5(6) . . . .
Ag2 S2 C4 C6 164.6(5) . . . 8
Ag2 O1 C7 O1 3.2(14) . . . 8
Ag2 O1 C7 C8 -173.1(6) . . . .
Ag2 O1 C7 C8B 172.3(8) . . . .
Ag2 N1 C9 C10 178.1(4) . . . .
Ag2 N1 C13 C12 -179.3(4) . . . .
Ag3 S2 C4 C5 -152.71(4) 2_565 . . .
Ag3 S2 C4 C5 152.71(4) . . . .
Ag3 S2 C4 C6 87.3(5) 2_565 . . .
Ag3 S2 C4 C6 -87.3(5) . . . 8
Ag3 S2 C4 C6 32.7(6) . . . .
Ag3 S2 C4 C6 -32.7(6) 2_565 . . 8
O1 C7 C8 F1 88.4(6) . . . .
O1 C7 C8 F1 -88.4(6) 8 . . .
O1 C7 C8 F2 30.9(15) 8 . . 8
O1 C7 C8 F2 -30.9(15) . . . .
O1 C7 C8 F2 -152.2(11) . . . 8
O1 C7 C8 F2 152.2(11) 8 . . .
O1 C7 C8B F1B 85.5(7) 8 . . .
O1 C7 C8B F1B -85.5(7) . . . .
O1 C7 C8B F2B -35(2) 8 . . 8
O1 C7 C8B F2B -153.5(15) 8 . . .
O1 C7 C8B F2B 153.5(15) . . . 8
O1 C7 C8B F2B 35(2) . . . .
C8 C7 C8B F1B 180.000(7) . . . .
C8 C7 C8B F2B -59.0(16) . . . .
C8 C7 C8B F2B 59.0(17) . . . 8
C8B C7 C8 F1 180.000(8) . . . .
C8B C7 C8 F2 -60.7(12) . . . 8
C8B C7 C8 F2 60.7(12) . . . .
N1 C9 C10 C11 1.4(8) . . . .
C9 N1 C13 C12 0.4(8) . . . .
C9 C10 C11 C11 179.3(4) . . . 3_675
C9 C10 C11 C12 0.0(7) . . . .
C10 C11 C12 C13 -1.1(7) . . . .
C11 C11 C12 C13 179.7(4) 3_675 . . .
C11 C12 C13 N1 0.9(8) . . . .
C13 N1 C9 C10 -1.6(8) . . . .
C14 C14 C15 C16 -6(2) 5_575 . . .
C14 C15 C16 C16 3(3) . . . 5_575
